data_7025829
loop_
_publ_author_name
'M\"omming, Cornelia M'
'Kehr, Gerald'
'Wibbeling, Birgit'
'Fr\"ohlich, Roland'
'Erker, Gerhard'

_publ_section_title
;
 Addition reactions to the intramolecular mesityl2P-CH2-CH2-B(C6F5)2
 frustrated Lewis pair.
;
_journal_issue 32
_journal_name_full 'Dalton transactions (Cambridge, England : 2003)'
_journal_page_first 7556
_journal_page_last 7564
_journal_paper_doi 10.1039/c0dt00015a
_journal_volume 39
_journal_year 2010
_chemical_formula_sum 'C39 H33 B Cl2 F10 N O P'
_chemical_formula_weight 834.34
_chemical_name_systematic
;
?
;
_space_group_IT_number 14
_symmetry_cell_setting monoclinic
_symmetry_space_group_name_Hall '-P 2yn'
_symmetry_space_group_name_H-M 'P 1 21/n 1'
_atom_sites_solution_hydrogens geom
_atom_sites_solution_primary direct
_atom_sites_solution_secondary difmap
_audit_creation_method SHELXL-97
_cell_angle_alpha 90.00
_cell_angle_beta 99.870(2)
_cell_angle_gamma 90.00
_cell_formula_units_Z 4
_cell_length_a 13.0829(6)
_cell_length_b 15.0592(7)
_cell_length_c 19.0565(9)
_cell_measurement_reflns_used 6323
_cell_measurement_temperature 223(2)
_cell_measurement_theta_max 68.25
_cell_measurement_theta_min 0.88
_cell_volume 3698.9(3)
_computing_cell_refinement 'Collect (Nonius B.V., 1998)'
_computing_data_collection 'Collect (Nonius B.V., 1998)'
_computing_data_reduction 'Denzo-SMN (Otwinowski & MInor, 1997)'
_computing_molecular_graphics 'XP (BrukerAXS, 2000)'
_computing_publication_material 'SHELXL-97 (Sheldrick, 1997)'
_computing_structure_refinement 'SHELXL-97 (Sheldrick, 1997)'
_computing_structure_solution 'SHELXS-97 (Sheldrick, 1990)'
_diffrn_ambient_temperature 223(2)
_diffrn_measured_fraction_theta_full 0.974
_diffrn_measured_fraction_theta_max 0.974
_diffrn_measurement_device_type 'Nonius KappaCCD APEXII'
_diffrn_measurement_method '\w and \f scans'
_diffrn_radiation_monochromator graphite
_diffrn_radiation_source 'fine-focus sealed tube'
_diffrn_radiation_type CuK\a
_diffrn_radiation_wavelength 1.54178
_diffrn_reflns_av_R_equivalents 0.072
_diffrn_reflns_av_sigmaI/netI 0.0402
_diffrn_reflns_limit_h_max 15
_diffrn_reflns_limit_h_min -15
_diffrn_reflns_limit_k_max 17
_diffrn_reflns_limit_k_min -17
_diffrn_reflns_limit_l_max 22
_diffrn_reflns_limit_l_min -22
_diffrn_reflns_number 27107
_diffrn_reflns_theta_full 67.52
_diffrn_reflns_theta_max 67.52
_diffrn_reflns_theta_min 4.48
_exptl_absorpt_coefficient_mu 2.745
_exptl_absorpt_correction_T_max 0.9222
_exptl_absorpt_correction_T_min 0.4931
_exptl_absorpt_correction_type multi-scan
_exptl_absorpt_process_details 'Denzo (Otwinowski, Borek, Majewski & Minor, 2003)'
_exptl_crystal_colour colourless
_exptl_crystal_density_diffrn 1.498
_exptl_crystal_density_method 'not measured'
_exptl_crystal_description plate
_exptl_crystal_F_000 1704
_exptl_crystal_size_max 0.30
_exptl_crystal_size_mid 0.20
_exptl_crystal_size_min 0.03
_refine_diff_density_max 0.587
_refine_diff_density_min -0.781
_refine_diff_density_rms 0.061
_refine_ls_extinction_method none
_refine_ls_goodness_of_fit_ref 1.042
_refine_ls_hydrogen_treatment constr
_refine_ls_matrix_type full
_refine_ls_number_parameters 502
_refine_ls_number_reflns 6490
_refine_ls_number_restraints 0
_refine_ls_restrained_S_all 1.042
_refine_ls_R_factor_all 0.0958
_refine_ls_R_factor_gt 0.0685
_refine_ls_shift/su_max 0.000
_refine_ls_shift/su_mean 0.000
_refine_ls_structure_factor_coef Fsqd
_refine_ls_weighting_details 'calc w=1/[\s^2^(Fo^2^)+(0.0880P)^2^+5.2958P] where P=(Fo^2^+2Fc^2^)/3'
_refine_ls_weighting_scheme calc
_refine_ls_wR_factor_gt 0.1732
_refine_ls_wR_factor_ref 0.1966
_reflns_number_gt 4687
_reflns_number_total 6490
_reflns_threshold_expression >2sigma(I)
_cod_data_source_file c0dt00015a.txt
_cod_data_source_block erk5243
_cod_original_sg_symbol_H-M P21/n
_cod_database_code 7025829

loop_
_symmetry_equiv_pos_as_xyz
'x, y, z'
'-x+1/2, y+1/2, -z+1/2'
'-x, -y, -z'
'x-1/2, -y-1/2, z-1/2'

loop_
_atom_site_label
_atom_site_type_symbol
_atom_site_fract_x
_atom_site_fract_y
_atom_site_fract_z
_atom_site_U_iso_or_equiv
_atom_site_adp_type
_atom_site_occupancy
_atom_site_symmetry_multiplicity
_atom_site_calc_flag
_atom_site_refinement_flags
P1 P 0.57023(7) 0.90518(6) 0.21067(5) 0.0411(3) Uani 1 1 d .
C1 C 0.5216(3) 0.9207(3) 0.1161(2) 0.0455(9) Uani 1 1 d .
H1A H 0.4928 0.8642 0.0963 0.055 Uiso 1 1 calc R
H1B H 0.4644 0.9636 0.1110 0.055 Uiso 1 1 calc R
C2 C 0.6011(3) 0.9531(3) 0.0712(2) 0.0470(9) Uani 1 1 d .
H2A H 0.6138 1.0165 0.0803 0.056 Uiso 1 1 calc R
H2B H 0.5714 0.9462 0.0207 0.056 Uiso 1 1 calc R
O3 O 0.71977(19) 0.85310(15) 0.15746(13) 0.0411(6) Uani 1 1 d .
N4 N 0.6969(2) 0.91181(19) 0.21195(16) 0.0420(7) Uani 1 1 d .
C5 C 0.7842(3) 0.9256(2) 0.2679(2) 0.0448(9) Uani 1 1 d .
C6 C 0.7843(3) 0.9948(3) 0.3163(2) 0.0532(10) Uani 1 1 d .
H6 H 0.7256 1.0314 0.3144 0.064 Uiso 1 1 calc R
C7 C 0.8720(4) 1.0095(3) 0.3677(2) 0.0612(12) Uani 1 1 d .
H7 H 0.8723 1.0560 0.4007 0.073 Uiso 1 1 calc R
C8 C 0.9583(4) 0.9562(3) 0.3705(3) 0.0664(13) Uani 1 1 d .
H8 H 1.0171 0.9662 0.4055 0.080 Uiso 1 1 calc R
C9 C 0.9585(4) 0.8885(3) 0.3221(3) 0.0604(12) Uani 1 1 d .
H9 H 1.0179 0.8529 0.3236 0.072 Uiso 1 1 calc R
C10 C 0.8712(3) 0.8726(3) 0.2713(2) 0.0509(10) Uani 1 1 d .
H10 H 0.8712 0.8256 0.2388 0.061 Uiso 1 1 calc R
C11 C 0.5092(3) 0.7994(2) 0.2273(2) 0.0436(9) Uani 1 1 d .
C12 C 0.3998(3) 0.7990(3) 0.2140(2) 0.0491(9) Uani 1 1 d .
C13 C 0.3491(3) 0.7189(3) 0.2182(2) 0.0544(10) Uani 1 1 d .
H13 H 0.2761 0.7188 0.2096 0.065 Uiso 1 1 calc R
C14 C 0.3997(3) 0.6397(3) 0.2342(2) 0.0528(10) Uani 1 1 d .
C15 C 0.5077(3) 0.6421(3) 0.2496(2) 0.0498(10) Uani 1 1 d .
H15 H 0.5440 0.5890 0.2622 0.060 Uiso 1 1 calc R
C16 C 0.5639(3) 0.7204(2) 0.2472(2) 0.0430(8) Uani 1 1 d .
C17 C 0.3306(3) 0.8796(3) 0.1950(3) 0.0676(13) Uani 1 1 d .
H17A H 0.3147 0.8858 0.1436 0.101 Uiso 1 1 calc R
H17B H 0.3661 0.9324 0.2155 0.101 Uiso 1 1 calc R
H17C H 0.2667 0.8719 0.2137 0.101 Uiso 1 1 calc R
C18 C 0.3408(4) 0.5544(3) 0.2354(3) 0.0706(13) Uani 1 1 d .
H18A H 0.3889 0.5049 0.2407 0.106 Uiso 1 1 calc R
H18B H 0.2920 0.5481 0.1913 0.106 Uiso 1 1 calc R
H18C H 0.3033 0.5551 0.2752 0.106 Uiso 1 1 calc R
C19 C 0.6800(3) 0.7153(3) 0.2682(2) 0.0533(10) Uani 1 1 d .
H19A H 0.7121 0.7254 0.2266 0.080 Uiso 1 1 calc R
H19B H 0.6993 0.6569 0.2876 0.080 Uiso 1 1 calc R
H19C H 0.7034 0.7601 0.3038 0.080 Uiso 1 1 calc R
C21 C 0.5364(3) 0.9876(3) 0.2721(2) 0.0453(9) Uani 1 1 d .
C22 C 0.5200(4) 0.9624(3) 0.3410(2) 0.0554(10) Uani 1 1 d .
C23 C 0.4847(4) 1.0257(3) 0.3836(2) 0.0624(12) Uani 1 1 d .
H23 H 0.4720 1.0083 0.4287 0.075 Uiso 1 1 calc R
C24 C 0.4672(3) 1.1131(3) 0.3634(2) 0.0557(11) Uani 1 1 d .
C25 C 0.4894(3) 1.1376(3) 0.2979(2) 0.0494(10) Uani 1 1 d .
H25 H 0.4812 1.1974 0.2840 0.059 Uiso 1 1 calc R
C26 C 0.5237(3) 1.0773(2) 0.2515(2) 0.0448(9) Uani 1 1 d .
C27 C 0.5454(6) 0.8719(3) 0.3742(3) 0.0858(18) Uani 1 1 d .
H27A H 0.5548 0.8769 0.4256 0.129 Uiso 1 1 calc R
H27B H 0.6088 0.8498 0.3605 0.129 Uiso 1 1 calc R
H27C H 0.4890 0.8312 0.3577 0.129 Uiso 1 1 calc R
C28 C 0.4315(4) 1.1794(3) 0.4128(3) 0.0725(14) Uani 1 1 d .
H28A H 0.4896 1.1967 0.4489 0.109 Uiso 1 1 calc R
H28B H 0.3779 1.1530 0.4355 0.109 Uiso 1 1 calc R
H28C H 0.4039 1.2314 0.3860 0.109 Uiso 1 1 calc R
C29 C 0.5510(4) 1.1132(3) 0.1834(2) 0.0552(11) Uani 1 1 d .
H29A H 0.4966 1.0980 0.1440 0.083 Uiso 1 1 calc R
H29B H 0.6161 1.0875 0.1756 0.083 Uiso 1 1 calc R
H29C H 0.5579 1.1773 0.1868 0.083 Uiso 1 1 calc R
B1 B 0.7112(3) 0.9008(3) 0.0871(2) 0.0419(9) Uani 1 1 d .
C31 C 0.7194(3) 0.8213(2) 0.0281(2) 0.0429(9) Uani 1 1 d .
C32 C 0.7458(3) 0.7332(3) 0.0407(2) 0.0518(10) Uani 1 1 d .
F32 F 0.7658(2) 0.70038(15) 0.10787(14) 0.0727(8) Uani 1 1 d .
C33 C 0.7559(4) 0.6723(3) -0.0117(3) 0.0644(12) Uani 1 1 d .
F33 F 0.7828(3) 0.58757(18) 0.00489(19) 0.0967(10) Uani 1 1 d .
C34 C 0.7376(4) 0.6977(3) -0.0817(3) 0.0628(12) Uani 1 1 d .
F34 F 0.7450(3) 0.6391(2) -0.13391(17) 0.0903(10) Uani 1 1 d .
C35 C 0.7116(3) 0.7847(3) -0.0983(2) 0.0564(11) Uani 1 1 d .
F35 F 0.6949(2) 0.8117(2) -0.16640(14) 0.0803(8) Uani 1 1 d .
C36 C 0.7050(3) 0.8431(3) -0.0437(2) 0.0465(9) Uani 1 1 d .
F36 F 0.68473(18) 0.92886(16) -0.06371(12) 0.0578(6) Uani 1 1 d .
C41 C 0.8153(3) 0.9651(2) 0.0859(2) 0.0433(9) Uani 1 1 d .
C42 C 0.9140(3) 0.9281(3) 0.1017(2) 0.0481(9) Uani 1 1 d .
F42 F 0.92436(18) 0.84088(15) 0.11933(14) 0.0604(6) Uani 1 1 d .
C43 C 1.0048(3) 0.9725(3) 0.0986(2) 0.0575(11) Uani 1 1 d .
F43 F 1.0966(2) 0.9302(2) 0.11293(17) 0.0818(9) Uani 1 1 d .
C44 C 1.0008(4) 1.0610(3) 0.0796(3) 0.0622(12) Uani 1 1 d .
F44 F 1.0880(2) 1.1062(2) 0.07680(18) 0.0906(10) Uani 1 1 d .
C45 C 0.9063(4) 1.1011(3) 0.0631(2) 0.0598(11) Uani 1 1 d .
F45 F 0.9005(3) 1.18713(18) 0.04364(18) 0.0879(9) Uani 1 1 d .
C46 C 0.8169(3) 1.0530(3) 0.0657(2) 0.0505(10) Uani 1 1 d .
F46 F 0.7289(2) 1.10003(16) 0.04583(17) 0.0751(8) Uani 1 1 d .
C51 C 0.6528(5) 0.3052(4) 0.0203(5) 0.113(2) Uani 1 1 d .
H51A H 0.6975 0.2557 0.0111 0.135 Uiso 1 1 calc R
H51B H 0.6731 0.3217 0.0705 0.135 Uiso 1 1 calc R
Cl1 Cl 0.67825(19) 0.39367(14) -0.03081(12) 0.1342(8) Uani 1 1 d .
Cl2 Cl 0.52865(16) 0.26794(18) 0.00802(16) 0.1689(12) Uani 1 1 d .

loop_
_atom_site_aniso_label
_atom_site_aniso_U_11
_atom_site_aniso_U_22
_atom_site_aniso_U_33
_atom_site_aniso_U_23
_atom_site_aniso_U_13
_atom_site_aniso_U_12
P1 0.0420(5) 0.0360(5) 0.0450(5) 0.0021(4) 0.0069(4) 0.0018(4)
C1 0.041(2) 0.045(2) 0.050(2) 0.0034(17) 0.0063(17) 0.0025(16)
C2 0.051(2) 0.048(2) 0.044(2) 0.0071(17) 0.0116(17) 0.0073(18)
O3 0.0444(14) 0.0376(13) 0.0413(14) 0.0007(11) 0.0075(11) 0.0034(11)
N4 0.0449(18) 0.0396(16) 0.0406(17) -0.0013(13) 0.0053(14) 0.0042(13)
C5 0.043(2) 0.040(2) 0.049(2) 0.0053(16) 0.0016(17) -0.0028(16)
C6 0.055(3) 0.045(2) 0.057(3) -0.0029(19) 0.004(2) -0.0013(19)
C7 0.066(3) 0.058(3) 0.054(3) -0.005(2) -0.003(2) -0.009(2)
C8 0.061(3) 0.071(3) 0.059(3) 0.009(2) -0.014(2) -0.013(2)
C9 0.052(3) 0.058(3) 0.066(3) 0.007(2) -0.003(2) -0.001(2)
C10 0.046(2) 0.048(2) 0.055(2) 0.0018(18) 0.0007(19) -0.0001(18)
C11 0.041(2) 0.041(2) 0.049(2) 0.0022(16) 0.0086(17) 0.0001(16)
C12 0.048(2) 0.046(2) 0.054(2) 0.0030(18) 0.0098(19) 0.0031(17)
C13 0.044(2) 0.055(2) 0.063(3) 0.007(2) 0.010(2) -0.0043(19)
C14 0.055(3) 0.046(2) 0.058(3) -0.0005(19) 0.013(2) -0.0095(19)
C15 0.058(3) 0.039(2) 0.055(2) 0.0018(17) 0.014(2) -0.0002(18)
C16 0.049(2) 0.0385(19) 0.042(2) 0.0008(16) 0.0095(17) 0.0026(16)
C17 0.045(2) 0.061(3) 0.099(4) 0.014(3) 0.018(2) 0.008(2)
C18 0.072(3) 0.051(3) 0.090(4) 0.006(2) 0.017(3) -0.019(2)
C19 0.050(2) 0.043(2) 0.066(3) 0.0104(19) 0.009(2) 0.0046(18)
C21 0.045(2) 0.046(2) 0.045(2) 0.0021(17) 0.0065(17) 0.0023(17)
C22 0.069(3) 0.047(2) 0.051(2) 0.0038(19) 0.012(2) 0.003(2)
C23 0.083(3) 0.058(3) 0.049(2) -0.005(2) 0.021(2) -0.002(2)
C24 0.060(3) 0.054(2) 0.054(3) -0.009(2) 0.013(2) -0.002(2)
C25 0.050(2) 0.040(2) 0.058(3) -0.0033(18) 0.0091(19) 0.0028(17)
C26 0.041(2) 0.043(2) 0.051(2) -0.0011(17) 0.0063(17) -0.0025(16)
C27 0.152(6) 0.055(3) 0.051(3) 0.012(2) 0.022(3) 0.019(3)
C28 0.087(4) 0.065(3) 0.071(3) -0.017(2) 0.028(3) -0.001(3)
C29 0.067(3) 0.038(2) 0.062(3) 0.0026(18) 0.015(2) -0.0029(19)
B1 0.043(2) 0.041(2) 0.041(2) 0.0026(18) 0.0060(18) 0.0011(18)
C31 0.037(2) 0.044(2) 0.048(2) -0.0023(17) 0.0079(16) -0.0026(16)
C32 0.058(3) 0.044(2) 0.054(2) -0.0012(19) 0.013(2) -0.0015(19)
F32 0.109(2) 0.0427(13) 0.0671(17) 0.0062(12) 0.0175(15) 0.0114(13)
C33 0.072(3) 0.041(2) 0.082(3) -0.012(2) 0.019(3) -0.001(2)
F33 0.142(3) 0.0460(15) 0.106(2) -0.0141(15) 0.033(2) 0.0096(16)
C34 0.057(3) 0.069(3) 0.064(3) -0.026(2) 0.016(2) -0.009(2)
F34 0.099(2) 0.090(2) 0.085(2) -0.0461(17) 0.0250(17) -0.0040(17)
C35 0.047(2) 0.077(3) 0.046(2) -0.009(2) 0.0088(19) -0.002(2)
F35 0.0813(19) 0.114(2) 0.0463(15) -0.0081(15) 0.0122(13) 0.0132(17)
C36 0.037(2) 0.051(2) 0.052(2) -0.0032(19) 0.0081(17) 0.0003(17)
F36 0.0619(15) 0.0616(14) 0.0506(14) 0.0087(11) 0.0122(11) 0.0106(11)
C41 0.046(2) 0.0397(19) 0.043(2) -0.0043(16) 0.0048(17) -0.0005(16)
C42 0.049(2) 0.048(2) 0.048(2) -0.0062(18) 0.0097(18) -0.0016(18)
F42 0.0523(14) 0.0509(13) 0.0771(17) 0.0025(12) 0.0088(12) 0.0095(11)
C43 0.040(2) 0.071(3) 0.062(3) -0.010(2) 0.011(2) -0.002(2)
F43 0.0426(14) 0.103(2) 0.099(2) -0.0118(17) 0.0112(14) 0.0015(14)
C44 0.054(3) 0.073(3) 0.062(3) -0.016(2) 0.019(2) -0.026(2)
F44 0.0708(18) 0.103(2) 0.103(2) -0.0116(18) 0.0304(17) -0.0436(17)
C45 0.074(3) 0.047(2) 0.061(3) -0.003(2) 0.021(2) -0.017(2)
F45 0.107(2) 0.0524(16) 0.108(2) 0.0106(15) 0.0288(19) -0.0261(15)
C46 0.051(2) 0.043(2) 0.059(3) 0.0006(18) 0.010(2) -0.0015(18)
F46 0.0641(16) 0.0461(14) 0.113(2) 0.0217(14) 0.0098(15) 0.0030(12)
C51 0.090(5) 0.072(4) 0.174(7) 0.014(4) 0.013(5) 0.013(3)
Cl1 0.1596(19) 0.1198(15) 0.1383(17) 0.0365(12) 0.0679(15) 0.0399(13)
Cl2 0.1082(14) 0.178(2) 0.233(3) -0.134(2) 0.0662(16) -0.0646(14)

loop_
_atom_type_symbol
_atom_type_description
_atom_type_scat_dispersion_real
_atom_type_scat_dispersion_imag
_atom_type_scat_source
C C 0.0181 0.0091 'International Tables Vol C Tables 4.2.6.8 and 6.1.1.4'
H H 0.0000 0.0000 'International Tables Vol C Tables 4.2.6.8 and 6.1.1.4'
B B 0.0090 0.0039 'International Tables Vol C Tables 4.2.6.8 and 6.1.1.4'
N N 0.0311 0.0180 'International Tables Vol C Tables 4.2.6.8 and 6.1.1.4'
O O 0.0492 0.0322 'International Tables Vol C Tables 4.2.6.8 and 6.1.1.4'
F F 0.0727 0.0534 'International Tables Vol C Tables 4.2.6.8 and 6.1.1.4'
P P 0.2955 0.4335 'International Tables Vol C Tables 4.2.6.8 and 6.1.1.4'
Cl Cl 0.3639 0.7018 'International Tables Vol C Tables 4.2.6.8 and 6.1.1.4'

loop_
_geom_angle_atom_site_label_1
_geom_angle_atom_site_label_2
_geom_angle_atom_site_label_3
_geom_angle
N4 P1 C21 107.68(17)
N4 P1 C1 100.72(17)
C21 P1 C1 117.94(18)
N4 P1 C11 120.93(16)
C21 P1 C11 108.78(18)
C1 P1 C11 101.19(18)
C2 C1 P1 115.9(3)
C2 C1 H1A 108.3
P1 C1 H1A 108.3
C2 C1 H1B 108.3
P1 C1 H1B 108.3
H1A C1 H1B 107.4
C1 C2 B1 114.0(3)
C1 C2 H2A 108.7
B1 C2 H2A 108.7
C1 C2 H2B 108.7
B1 C2 H2B 108.7
H2A C2 H2B 107.6
N4 O3 B1 110.9(3)
O3 N4 C5 112.8(3)
O3 N4 P1 106.6(2)
C5 N4 P1 133.3(3)
C10 C5 C6 119.6(4)
C10 C5 N4 119.6(3)
C6 C5 N4 120.7(3)
C5 C6 C7 119.5(4)
C5 C6 H6 120.2
C7 C6 H6 120.2
C8 C7 C6 120.3(4)
C8 C7 H7 119.8
C6 C7 H7 119.8
C9 C8 C7 120.1(4)
C9 C8 H8 119.9
C7 C8 H8 119.9
C8 C9 C10 120.0(4)
C8 C9 H9 120.0
C10 C9 H9 120.0
C5 C10 C9 120.4(4)
C5 C10 H10 119.8
C9 C10 H10 119.8
C16 C11 C12 120.0(3)
C16 C11 P1 124.4(3)
C12 C11 P1 115.5(3)
C13 C12 C11 118.3(4)
C13 C12 C17 115.8(4)
C11 C12 C17 125.8(4)
C14 C13 C12 123.4(4)
C14 C13 H13 118.3
C12 C13 H13 118.3
C13 C14 C15 117.2(4)
C13 C14 C18 121.2(4)
C15 C14 C18 121.6(4)
C14 C15 C16 122.4(4)
C14 C15 H15 118.8
C16 C15 H15 118.8
C15 C16 C11 118.5(4)
C15 C16 C19 117.5(3)
C11 C16 C19 124.0(3)
C12 C17 H17A 109.5
C12 C17 H17B 109.5
H17A C17 H17B 109.5
C12 C17 H17C 109.5
H17A C17 H17C 109.5
H17B C17 H17C 109.5
C14 C18 H18A 109.5
C14 C18 H18B 109.5
H18A C18 H18B 109.5
C14 C18 H18C 109.5
H18A C18 H18C 109.5
H18B C18 H18C 109.5
C16 C19 H19A 109.5
C16 C19 H19B 109.5
H19A C19 H19B 109.5
C16 C19 H19C 109.5
H19A C19 H19C 109.5
H19B C19 H19C 109.5
C26 C21 C22 119.0(4)
C26 C21 P1 120.5(3)
C22 C21 P1 120.5(3)
C23 C22 C21 118.6(4)
C23 C22 C27 116.5(4)
C21 C22 C27 124.7(4)
C24 C23 C22 123.3(4)
C24 C23 H23 118.3
C22 C23 H23 118.3
C23 C24 C25 117.2(4)
C23 C24 C28 120.9(4)
C25 C24 C28 121.8(4)
C24 C25 C26 122.7(4)
C24 C25 H25 118.6
C26 C25 H25 118.6
C25 C26 C21 118.9(4)
C25 C26 C29 117.6(4)
C21 C26 C29 123.4(4)
C22 C27 H27A 109.5
C22 C27 H27B 109.5
H27A C27 H27B 109.5
C22 C27 H27C 109.5
H27A C27 H27C 109.5
H27B C27 H27C 109.5
C24 C28 H28A 109.5
C24 C28 H28B 109.5
H28A C28 H28B 109.5
C24 C28 H28C 109.5
H28A C28 H28C 109.5
H28B C28 H28C 109.5
C26 C29 H29A 109.5
C26 C29 H29B 109.5
H29A C29 H29B 109.5
C26 C29 H29C 109.5
H29A C29 H29C 109.5
H29B C29 H29C 109.5
O3 B1 C2 109.0(3)
O3 B1 C31 104.8(3)
C2 B1 C31 112.5(3)
O3 B1 C41 110.5(3)
C2 B1 C41 114.5(3)
C31 B1 C41 105.1(3)
C32 C31 C36 112.7(4)
C32 C31 B1 128.2(4)
C36 C31 B1 118.9(3)
F32 C32 C33 114.5(4)
F32 C32 C31 121.1(4)
C33 C32 C31 124.4(4)
F33 C33 C34 119.2(4)
F33 C33 C32 121.0(5)
C34 C33 C32 119.8(4)
F34 C34 C33 121.0(5)
F34 C34 C35 119.9(5)
C33 C34 C35 119.0(4)
F35 C35 C34 120.3(4)
F35 C35 C36 121.1(4)
C34 C35 C36 118.6(4)
F36 C36 C35 115.4(4)
F36 C36 C31 119.3(3)
C35 C36 C31 125.3(4)
C46 C41 C42 112.8(4)
C46 C41 B1 127.5(3)
C42 C41 B1 119.5(3)
F42 C42 C43 115.5(4)
F42 C42 C41 119.4(3)
C43 C42 C41 125.0(4)
F43 C43 C42 120.6(4)
F43 C43 C44 120.2(4)
C42 C43 C44 119.1(4)
F44 C44 C45 120.7(5)
F44 C44 C43 120.5(5)
C45 C44 C43 118.8(4)
F45 C45 C44 119.8(4)
F45 C45 C46 120.3(4)
C44 C45 C46 119.9(4)
F46 C46 C41 121.9(4)
F46 C46 C45 113.7(4)
C41 C46 C45 124.4(4)
Cl2 C51 Cl1 116.9(4)
Cl2 C51 H51A 108.1
Cl1 C51 H51A 108.1
Cl2 C51 H51B 108.1
Cl1 C51 H51B 108.1
H51A C51 H51B 107.3

loop_
_geom_bond_atom_site_label_1
_geom_bond_atom_site_label_2
_geom_bond_distance
P1 N4 1.656(3)
P1 C21 1.811(4)
P1 C1 1.821(4)
P1 C11 1.834(4)
C1 C2 1.534(5)
C1 H1A 0.9800
C1 H1B 0.9800
C2 B1 1.623(6)
C2 H2A 0.9800
C2 H2B 0.9800
O3 N4 1.434(4)
O3 B1 1.509(5)
N4 C5 1.438(5)
C5 C10 1.383(6)
C5 C6 1.392(6)
C6 C7 1.392(6)
C6 H6 0.9400
C7 C8 1.379(7)
C7 H7 0.9400
C8 C9 1.376(7)
C8 H8 0.9400
C9 C10 1.386(6)
C9 H9 0.9400
C10 H10 0.9400
C11 C16 1.406(5)
C11 C12 1.410(5)
C12 C13 1.386(6)
C12 C17 1.520(6)
C13 C14 1.374(6)
C13 H13 0.9400
C14 C15 1.393(6)
C14 C18 1.500(6)
C15 C16 1.395(5)
C15 H15 0.9400
C16 C19 1.505(6)
C17 H17A 0.9700
C17 H17B 0.9700
C17 H17C 0.9700
C18 H18A 0.9700
C18 H18B 0.9700
C18 H18C 0.9700
C19 H19A 0.9700
C19 H19B 0.9700
C19 H19C 0.9700
C21 C26 1.410(5)
C21 C22 1.418(6)
C22 C23 1.382(6)
C22 C27 1.515(6)
C23 C24 1.380(6)
C23 H23 0.9400
C24 C25 1.380(6)
C24 C28 1.501(6)
C25 C26 1.394(6)
C25 H25 0.9400
C26 C29 1.503(6)
C27 H27A 0.9700
C27 H27B 0.9700
C27 H27C 0.9700
C28 H28A 0.9700
C28 H28B 0.9700
C28 H28C 0.9700
C29 H29A 0.9700
C29 H29B 0.9700
C29 H29C 0.9700
B1 C31 1.659(6)
B1 C41 1.675(6)
C31 C32 1.382(5)
C31 C36 1.387(5)
C32 F32 1.355(5)
C32 C33 1.377(6)
C33 F33 1.347(5)
C33 C34 1.369(7)
C34 F34 1.346(5)
C34 C35 1.376(7)
C35 F35 1.342(5)
C35 C36 1.377(6)
C36 F36 1.359(5)
C41 C46 1.380(5)
C41 C42 1.390(5)
C42 F42 1.357(5)
C42 C43 1.374(6)
C43 F43 1.345(5)
C43 C44 1.379(7)
C44 F44 1.337(5)
C44 C45 1.364(7)
C45 F45 1.346(5)
C45 C46 1.384(6)
C46 F46 1.349(5)
C51 Cl2 1.697(7)
C51 Cl1 1.716(7)
C51 H51A 0.9800
C51 H51B 0.9800

loop_
_geom_torsion_atom_site_label_1
_geom_torsion_atom_site_label_2
_geom_torsion_atom_site_label_3
_geom_torsion_atom_site_label_4
_geom_torsion
N4 P1 C1 C2 -12.1(3)
C21 P1 C1 C2 104.7(3)
C11 P1 C1 C2 -136.9(3)
P1 C1 C2 B1 45.8(4)
B1 O3 N4 C5 -116.3(3)
B1 O3 N4 P1 89.5(3)
C21 P1 N4 O3 -173.8(2)
C1 P1 N4 O3 -49.7(2)
C11 P1 N4 O3 60.4(3)
C21 P1 N4 C5 39.5(4)
C1 P1 N4 C5 163.6(3)
C11 P1 N4 C5 -86.3(4)
O3 N4 C5 C10 -11.0(5)
P1 N4 C5 C10 134.2(4)
O3 N4 C5 C6 165.4(3)
P1 N4 C5 C6 -49.4(5)
C10 C5 C6 C7 -0.3(6)
N4 C5 C6 C7 -176.7(4)
C5 C6 C7 C8 0.3(7)
C6 C7 C8 C9 0.4(7)
C7 C8 C9 C10 -1.1(7)
C6 C5 C10 C9 -0.4(6)
N4 C5 C10 C9 176.0(4)
C8 C9 C10 C5 1.1(7)
N4 P1 C11 C16 5.1(4)
C21 P1 C11 C16 -120.2(3)
C1 P1 C11 C16 115.0(4)
N4 P1 C11 C12 -170.6(3)
C21 P1 C11 C12 64.1(3)
C1 P1 C11 C12 -60.7(3)
C16 C11 C12 C13 -2.7(6)
P1 C11 C12 C13 173.2(3)
C16 C11 C12 C17 177.5(4)
P1 C11 C12 C17 -6.6(6)
C11 C12 C13 C14 -0.4(7)
C17 C12 C13 C14 179.5(4)
C12 C13 C14 C15 2.7(7)
C12 C13 C14 C18 -177.8(4)
C13 C14 C15 C16 -1.9(6)
C18 C14 C15 C16 178.5(4)
C14 C15 C16 C11 -1.0(6)
C14 C15 C16 C19 177.3(4)
C12 C11 C16 C15 3.3(6)
P1 C11 C16 C15 -172.2(3)
C12 C11 C16 C19 -174.9(4)
P1 C11 C16 C19 9.6(6)
N4 P1 C21 C26 80.3(3)
C1 P1 C21 C26 -32.6(4)
C11 P1 C21 C26 -147.0(3)
N4 P1 C21 C22 -101.1(4)
C1 P1 C21 C22 145.9(3)
C11 P1 C21 C22 31.6(4)
C26 C21 C22 C23 4.7(6)
P1 C21 C22 C23 -173.9(4)
C26 C21 C22 C27 -170.8(5)
P1 C21 C22 C27 10.6(7)
C21 C22 C23 C24 -1.8(7)
C27 C22 C23 C24 174.1(5)
C22 C23 C24 C25 -2.0(7)
C22 C23 C24 C28 -178.3(5)
C23 C24 C25 C26 3.0(7)
C28 C24 C25 C26 179.3(4)
C24 C25 C26 C21 -0.1(6)
C24 C25 C26 C29 -176.7(4)
C22 C21 C26 C25 -3.8(6)
P1 C21 C26 C25 174.8(3)
C22 C21 C26 C29 172.6(4)
P1 C21 C26 C29 -8.8(5)
N4 O3 B1 C2 -49.9(4)
N4 O3 B1 C31 -170.5(3)
N4 O3 B1 C41 76.8(3)
C1 C2 B1 O3 -17.5(5)
C1 C2 B1 C31 98.3(4)
C1 C2 B1 C41 -141.8(3)
O3 B1 C31 C32 -10.0(5)
C2 B1 C31 C32 -128.2(4)
C41 B1 C31 C32 106.5(4)
O3 B1 C31 C36 174.5(3)
C2 B1 C31 C36 56.3(4)
C41 B1 C31 C36 -68.9(4)
C36 C31 C32 F32 178.1(4)
B1 C31 C32 F32 2.4(6)
C36 C31 C32 C33 -0.9(6)
B1 C31 C32 C33 -176.6(4)
F32 C32 C33 F33 0.4(7)
C31 C32 C33 F33 179.5(4)
F32 C32 C33 C34 179.9(4)
C31 C32 C33 C34 -1.0(7)
F33 C33 C34 F34 0.7(7)
C32 C33 C34 F34 -178.8(4)
F33 C33 C34 C35 -179.0(4)
C32 C33 C34 C35 1.5(7)
F34 C34 C35 F35 -0.9(6)
C33 C34 C35 F35 178.9(4)
F34 C34 C35 C36 -179.7(4)
C33 C34 C35 C36 0.1(7)
F35 C35 C36 F36 -2.3(6)
C34 C35 C36 F36 176.5(4)
F35 C35 C36 C31 179.0(4)
C34 C35 C36 C31 -2.2(6)
C32 C31 C36 F36 -176.1(3)
B1 C31 C36 F36 0.0(5)
C32 C31 C36 C35 2.5(6)
B1 C31 C36 C35 178.7(4)
O3 B1 C41 C46 -131.1(4)
C2 B1 C41 C46 -7.6(6)
C31 B1 C41 C46 116.4(4)
O3 B1 C41 C42 53.8(5)
C2 B1 C41 C42 177.3(3)
C31 B1 C41 C42 -58.7(4)
C46 C41 C42 F42 -177.2(4)
B1 C41 C42 F42 -1.4(5)
C46 C41 C42 C43 0.4(6)
B1 C41 C42 C43 176.2(4)
F42 C42 C43 F43 -0.4(6)
C41 C42 C43 F43 -178.1(4)
F42 C42 C43 C44 178.7(4)
C41 C42 C43 C44 1.0(7)
F43 C43 C44 F44 -1.5(7)
C42 C43 C44 F44 179.4(4)
F43 C43 C44 C45 177.8(4)
C42 C43 C44 C45 -1.2(7)
F44 C44 C45 F45 0.1(7)
C43 C44 C45 F45 -179.2(4)
F44 C44 C45 C46 179.4(4)
C43 C44 C45 C46 0.1(7)
C42 C41 C46 F46 177.6(4)
B1 C41 C46 F46 2.3(6)
C42 C41 C46 C45 -1.7(6)
B1 C41 C46 C45 -177.0(4)
F45 C45 C46 F46 1.4(6)
C44 C45 C46 F46 -177.8(4)
F45 C45 C46 C41 -179.2(4)
C44 C45 C46 C41 1.5(7)
